data_2230935
loop_
_publ_author_name
'Liew, Sook Yee'
'Mukhtar, Mat Ropi'
'Awang, Khalijah'
'Mustafa, Mohd Rais'
'Ng, Seik Weng'

_publ_section_title
;
 1-(1-Hydroxyethyl)-7,8-dihydroindolo[2,3-<i>a</i>]pyridine[3,4-<i>g</i>]quinolizin-5(13<i>H</i>)-one
 (angustoline) monohydrate from <i>Nauclea subdita</i> (Rubiaceae)
;
_journal_coeditor_code XU5242
_journal_issue 7
_journal_name_full 'Acta Crystallographica Section E'
_journal_page_first o1727
_journal_page_last o1728
_journal_paper_doi 10.1107/S1600536811022768
_journal_volume 67
_journal_year 2011
_chemical_formula_moiety 'C20 H17 N3 O2, H2 O'
_chemical_formula_sum 'C20 H19 N3 O3'
_chemical_formula_weight 349.38
_chemical_name_common 'angustoline monohydrate'
_chemical_name_systematic
;
1-(1-Hydroxyethyl)-7,8-dihydroindolo[2,3-<i>a</i>]pyridine[3,4-
<i>g</i>]quinolizin-5(13<i>H</i>)-one monohydrate
;
_space_group_IT_number 4
_symmetry_cell_setting monoclinic
_symmetry_space_group_name_Hall 'P 2yb'
_symmetry_space_group_name_H-M 'P 1 21 1'
_atom_sites_solution_hydrogens geom
_atom_sites_solution_primary direct
_atom_sites_solution_secondary difmap
_audit_creation_method SHELXL-97
_cell_angle_alpha 90.00
_cell_angle_beta 103.117(3)
_cell_angle_gamma 90.00
_cell_formula_units_Z 2
_cell_length_a 8.8350(3)
_cell_length_b 6.7002(2)
_cell_length_c 14.7347(4)
_cell_measurement_reflns_used 3352
_cell_measurement_temperature 100(2)
_cell_measurement_theta_max 74.0299
_cell_measurement_theta_min 3.0770
_cell_volume 849.48(5)
_computing_cell_refinement 'CrysAlis PRO (Agilent, 2010)'
_computing_data_collection 'CrysAlis PRO (Agilent, 2010)'
_computing_data_reduction 'CrysAlis PRO (Agilent, 2010)'
_computing_molecular_graphics 'X-SEED (Barbour, 2001)'
_computing_publication_material 'publCIF (Westrip, 2010)'
_computing_structure_refinement 'SHELXL97 (Sheldrick, 2008)'
_computing_structure_solution 'SHELXS97 (Sheldrick, 2008)'
_diffrn_ambient_temperature 100(2)
_diffrn_detector_area_resol_mean 10.4041
_diffrn_measured_fraction_theta_full 0.985
_diffrn_measured_fraction_theta_max 0.985
_diffrn_measurement_device_type 'Agilent SuperNova Dual with an Atlas detector'
_diffrn_measurement_method \w
_diffrn_radiation_monochromator Mirror
_diffrn_radiation_source 'SuperNova (Cu) X-ray Source'
_diffrn_radiation_type CuK\a
_diffrn_radiation_wavelength 1.54184
_diffrn_reflns_av_R_equivalents 0.0266
_diffrn_reflns_av_sigmaI/netI 0.0335
_diffrn_reflns_limit_h_max 9
_diffrn_reflns_limit_h_min -11
_diffrn_reflns_limit_k_max 8
_diffrn_reflns_limit_k_min -7
_diffrn_reflns_limit_l_max 18
_diffrn_reflns_limit_l_min -17
_diffrn_reflns_number 6453
_diffrn_reflns_theta_full 74.20
_diffrn_reflns_theta_max 74.20
_diffrn_reflns_theta_min 3.08
_diffrn_standards_decay_% 0
_diffrn_standards_interval_count 0
_diffrn_standards_interval_time 0
_diffrn_standards_number 0
_exptl_absorpt_coefficient_mu 0.763
_exptl_absorpt_correction_T_max 0.9775
_exptl_absorpt_correction_T_min 0.8034
_exptl_absorpt_correction_type multi-scan
_exptl_absorpt_process_details '(CrysAlis PRO; Agilent, 2010)'
_exptl_crystal_colour yellow
_exptl_crystal_density_diffrn 1.366
_exptl_crystal_density_method 'not measured'
_exptl_crystal_description prism
_exptl_crystal_F_000 368
_exptl_crystal_size_max 0.30
_exptl_crystal_size_mid 0.03
_exptl_crystal_size_min 0.03
_refine_diff_density_max 0.294
_refine_diff_density_min -0.225
_refine_ls_abs_structure_details 'Flack (1983), 1395 Friedel pairs'
_refine_ls_abs_structure_Flack 0.1(2)
_refine_ls_extinction_method none
_refine_ls_goodness_of_fit_ref 1.021
_refine_ls_hydrogen_treatment mixed
_refine_ls_matrix_type full
_refine_ls_number_parameters 251
_refine_ls_number_reflns 3252
_refine_ls_number_restraints 1
_refine_ls_restrained_S_all 1.021
_refine_ls_R_factor_all 0.0401
_refine_ls_R_factor_gt 0.0359
_refine_ls_shift/su_max 0.001
_refine_ls_shift/su_mean 0.001
_refine_ls_structure_factor_coef Fsqd
_refine_ls_weighting_details 'calc w=1/[\s^2^(Fo^2^)+(0.0647P)^2^+0.0395P] where P=(Fo^2^+2Fc^2^)/3'
_refine_ls_weighting_scheme calc
_refine_ls_wR_factor_gt 0.0952
_refine_ls_wR_factor_ref 0.0981
_reflns_number_gt 3015
_reflns_number_total 3252
_reflns_threshold_expression I>2\s(I)
_cod_data_source_file xu5242.cif
_cod_data_source_block I
_cod_original_cell_volume 849.48(4)
_cod_original_sg_symbol_H-M 'P 21'
_cod_database_code 2230935
_cod_database_fobs_code 2230935

loop_
_symmetry_equiv_pos_as_xyz
'x, y, z'
'-x, y+1/2, -z'

loop_
_atom_site_type_symbol
_atom_site_label
_atom_site_fract_x
_atom_site_fract_y
_atom_site_fract_z
_atom_site_U_iso_or_equiv
_atom_site_adp_type
_atom_site_calc_flag
_atom_site_refinement_flags
_atom_site_occupancy
_atom_site_symmetry_multiplicity
_atom_site_disorder_assembly
_atom_site_disorder_group
O O1 0.33730(17) 0.5046(2) 0.78985(11) 0.0309(3) Uani d . 1 1 . .
O O2 0.76411(17) 0.6678(2) 0.44802(9) 0.0280(3) Uani d . 1 1 . .
H H2 0.677(4) 0.578(5) 0.429(2) 0.061(9) Uiso d . 1 1 . .
O O1W 1.0970(2) 0.2216(3) 0.70030(13) 0.0384(4) Uani d . 1 1 . .
H H11 1.157(4) 0.316(6) 0.725(2) 0.060(10) Uiso d . 1 1 . .
H H12 1.125(4) 0.196(6) 0.652(2) 0.063(10) Uiso d . 1 1 . .
N N1 0.89459(18) 0.0009(2) 0.78964(11) 0.0210(3) Uani d . 1 1 . .
H H1 0.953(3) 0.071(4) 0.7637(15) 0.022(6) Uiso d . 1 1 . .
N N2 0.54310(19) 0.2982(2) 0.79266(12) 0.0234(3) Uani d . 1 1 . .
N N3 0.4603(2) 0.8811(3) 0.59777(12) 0.0280(4) Uani d . 1 1 . .
C C1 0.9248(2) -0.1772(3) 0.83570(12) 0.0212(4) Uani d . 1 1 . .
C C2 1.0553(2) -0.3025(3) 0.84619(13) 0.0238(4) Uani d . 1 1 . .
H H2A 1.1403 -0.2694 0.8195 0.029 Uiso calc R 1 1 . .
C C3 1.0547(2) -0.4757(3) 0.89683(12) 0.0245(4) Uani d . 1 1 . .
H H3 1.1405 -0.5644 0.9040 0.029 Uiso calc R 1 1 . .
C C4 0.9304(2) -0.5250(3) 0.93830(12) 0.0256(4) Uani d . 1 1 . .
H H4 0.9340 -0.6452 0.9729 0.031 Uiso calc R 1 1 . .
C C5 0.8035(2) -0.3999(3) 0.92892(12) 0.0236(4) Uani d . 1 1 . .
H H5 0.7204 -0.4328 0.9574 0.028 Uiso calc R 1 1 . .
C C6 0.7989(2) -0.2238(3) 0.87687(12) 0.0214(4) Uani d . 1 1 . .
C C7 0.6920(2) -0.0637(3) 0.85452(13) 0.0218(4) Uani d . 1 1 . .
C C8 0.5381(2) -0.0264(3) 0.87749(14) 0.0250(4) Uani d . 1 1 . .
H H8A 0.5377 -0.0813 0.9398 0.030 Uiso calc R 1 1 . .
H H8B 0.4545 -0.0924 0.8311 0.030 Uiso calc R 1 1 . .
C C9 0.5108(2) 0.1974(3) 0.87643(14) 0.0280(4) Uani d . 1 1 . .
H H9A 0.4015 0.2229 0.8789 0.034 Uiso calc R 1 1 . .
H H9B 0.5781 0.2566 0.9330 0.034 Uiso calc R 1 1 . .
C C10 0.6769(2) 0.2496(3) 0.76131(13) 0.0209(4) Uani d . 1 1 . .
C C11 0.7537(2) 0.0699(3) 0.80190(12) 0.0214(4) Uani d . 1 1 . .
C C12 0.7238(2) 0.3627(3) 0.69551(13) 0.0205(4) Uani d . 1 1 . .
H H12A 0.8131 0.3245 0.6740 0.025 Uiso calc R 1 1 . .
C C13 0.6401(2) 0.5366(3) 0.65911(12) 0.0207(4) Uani d . 1 1 . .
C C14 0.5043(2) 0.5833(3) 0.69001(13) 0.0224(4) Uani d . 1 1 . .
C C15 0.4529(2) 0.4620(3) 0.75959(13) 0.0238(4) Uani d . 1 1 . .
C C16 0.4187(2) 0.7539(3) 0.65684(13) 0.0250(4) Uani d . 1 1 . .
H H16 0.3263 0.7802 0.6775 0.030 Uiso calc R 1 1 . .
C C17 0.5887(2) 0.8336(3) 0.56645(13) 0.0274(4) Uani d . 1 1 . .
H H17 0.6179 0.9220 0.5230 0.033 Uiso calc R 1 1 . .
C C18 0.6799(2) 0.6681(3) 0.59251(12) 0.0230(4) Uani d . 1 1 . .
C C19 0.8136(2) 0.6270(3) 0.54537(13) 0.0260(4) Uani d . 1 1 . .
H H19 0.8421 0.4826 0.5537 0.031 Uiso calc R 1 1 . .
C C20 0.9565(3) 0.7508(4) 0.58426(16) 0.0396(5) Uani d . 1 1 . .
H H20A 1.0380 0.7178 0.5514 0.059 Uiso calc R 1 1 . .
H H20B 0.9938 0.7220 0.6508 0.059 Uiso calc R 1 1 . .
H H20C 0.9306 0.8928 0.5758 0.059 Uiso calc R 1 1 . .

loop_
_atom_site_aniso_label
_atom_site_aniso_U_11
_atom_site_aniso_U_22
_atom_site_aniso_U_33
_atom_site_aniso_U_12
_atom_site_aniso_U_13
_atom_site_aniso_U_23
O1 0.0278(7) 0.0272(7) 0.0445(8) 0.0050(6) 0.0228(6) 0.0025(6)
O2 0.0305(7) 0.0321(7) 0.0238(7) -0.0063(6) 0.0114(6) 0.0003(6)
O1W 0.0409(9) 0.0419(10) 0.0405(9) -0.0122(7) 0.0261(7) -0.0102(7)
N1 0.0210(7) 0.0209(8) 0.0245(7) 0.0005(6) 0.0125(6) 0.0017(6)
N2 0.0229(8) 0.0223(8) 0.0300(8) 0.0018(6) 0.0161(6) 0.0006(6)
N3 0.0267(9) 0.0310(10) 0.0272(8) 0.0079(7) 0.0081(7) 0.0055(7)
C1 0.0232(9) 0.0216(9) 0.0197(8) -0.0019(7) 0.0068(7) -0.0023(7)
C2 0.0233(9) 0.0278(10) 0.0222(8) 0.0038(7) 0.0089(7) -0.0024(7)
C3 0.0263(9) 0.0255(10) 0.0218(8) 0.0061(7) 0.0057(7) -0.0009(7)
C4 0.0324(10) 0.0217(10) 0.0234(9) 0.0005(8) 0.0080(8) 0.0014(7)
C5 0.0268(9) 0.0231(9) 0.0233(8) -0.0033(8) 0.0107(7) -0.0011(7)
C6 0.0215(8) 0.0225(9) 0.0218(8) -0.0013(7) 0.0081(7) -0.0036(7)
C7 0.0232(9) 0.0207(9) 0.0243(8) -0.0015(7) 0.0109(7) -0.0025(7)
C8 0.0239(9) 0.0218(10) 0.0337(10) 0.0013(7) 0.0161(7) 0.0023(8)
C9 0.0323(10) 0.0241(10) 0.0344(10) 0.0022(8) 0.0222(9) 0.0029(8)
C10 0.0206(8) 0.0194(9) 0.0255(9) 0.0002(7) 0.0114(7) -0.0032(7)
C11 0.0218(8) 0.0205(9) 0.0248(8) 0.0004(7) 0.0112(7) -0.0049(7)
C12 0.0189(8) 0.0222(10) 0.0232(8) 0.0002(7) 0.0105(7) -0.0024(7)
C13 0.0188(8) 0.0248(10) 0.0198(8) -0.0010(7) 0.0070(7) -0.0036(6)
C14 0.0204(8) 0.0242(9) 0.0240(8) -0.0003(7) 0.0082(7) -0.0011(7)
C15 0.0224(9) 0.0214(10) 0.0305(9) 0.0003(7) 0.0122(7) -0.0026(7)
C16 0.0218(9) 0.0287(10) 0.0266(9) 0.0021(7) 0.0101(7) -0.0002(8)
C17 0.0273(10) 0.0328(11) 0.0233(9) 0.0028(8) 0.0086(8) 0.0062(7)
C18 0.0223(9) 0.0277(10) 0.0201(8) -0.0006(7) 0.0073(7) -0.0015(8)
C19 0.0251(9) 0.0320(11) 0.0235(8) 0.0017(7) 0.0107(7) 0.0020(7)
C20 0.0277(10) 0.0625(15) 0.0319(11) -0.0070(10) 0.0134(8) -0.0115(10)

loop_
_atom_type_symbol
_atom_type_description
_atom_type_scat_dispersion_real
_atom_type_scat_dispersion_imag
_atom_type_scat_source
C C 0.0181 0.0091 'International Tables Vol C Tables 4.2.6.8 and 6.1.1.4'
H H 0.0000 0.0000 'International Tables Vol C Tables 4.2.6.8 and 6.1.1.4'
N N 0.0311 0.0180 'International Tables Vol C Tables 4.2.6.8 and 6.1.1.4'
O O 0.0492 0.0322 'International Tables Vol C Tables 4.2.6.8 and 6.1.1.4'

loop_
_geom_angle_atom_site_label_1
_geom_angle_atom_site_label_2
_geom_angle_atom_site_label_3
_geom_angle_site_symmetry_1
_geom_angle_site_symmetry_3
_geom_angle
_geom_angle_publ_flag
C19 O2 H2 . . 102.3(19) ?
H11 O1W H12 . . 104(3) ?
C1 N1 C11 . . 107.94(15) ?
C1 N1 H1 . . 129.4(16) ?
C11 N1 H1 . . 122.2(16) ?
C15 N2 C10 . . 122.12(15) ?
C15 N2 C9 . . 116.72(15) ?
C10 N2 C9 . . 120.11(16) ?
C16 N3 C17 . . 116.71(17) ?
N1 C1 C2 . . 129.66(17) ?
N1 C1 C6 . . 108.67(16) ?
C2 C1 C6 . . 121.66(17) ?
C3 C2 C1 . . 117.27(17) ?
C3 C2 H2A . . 121.4 ?
C1 C2 H2A . . 121.4 ?
C2 C3 C4 . . 121.95(17) ?
C2 C3 H3 . . 119.0 ?
C4 C3 H3 . . 119.0 ?
C5 C4 C3 . . 120.55(18) ?
C5 C4 H4 . . 119.7 ?
C3 C4 H4 . . 119.7 ?
C4 C5 C6 . . 119.14(17) ?
C4 C5 H5 . . 120.4 ?
C6 C5 H5 . . 120.4 ?
C5 C6 C1 . . 119.41(17) ?
C5 C6 C7 . . 134.32(17) ?
C1 C6 C7 . . 106.26(16) ?
C11 C7 C6 . . 107.19(16) ?
C11 C7 C8 . . 121.06(17) ?
C6 C7 C8 . . 131.75(17) ?
C7 C8 C9 . . 108.24(15) ?
C7 C8 H8A . . 110.1 ?
C9 C8 H8A . . 110.1 ?
C7 C8 H8B . . 110.1 ?
C9 C8 H8B . . 110.1 ?
H8A C8 H8B . . 108.4 ?
N2 C9 C8 . . 113.37(16) ?
N2 C9 H9A . . 108.9 ?
C8 C9 H9A . . 108.9 ?
N2 C9 H9B . . 108.9 ?
C8 C9 H9B . . 108.9 ?
H9A C9 H9B . . 107.7 ?
C12 C10 N2 . . 121.26(17) ?
C12 C10 C11 . . 124.55(16) ?
N2 C10 C11 . . 114.15(15) ?
C7 C11 N1 . . 109.94(17) ?
C7 C11 C10 . . 124.60(16) ?
N1 C11 C10 . . 125.37(16) ?
C10 C12 C13 . . 120.54(16) ?
C10 C12 H12A . . 119.7 ?
C13 C12 H12A . . 119.7 ?
C14 C13 C12 . . 117.92(16) ?
C14 C13 C18 . . 116.52(17) ?
C12 C13 C18 . . 125.56(16) ?
C16 C14 C13 . . 120.08(16) ?
C16 C14 C15 . . 118.13(16) ?
C13 C14 C15 . . 121.74(17) ?
O1 C15 N2 . . 120.96(17) ?
O1 C15 C14 . . 122.63(18) ?
N2 C15 C14 . . 116.38(16) ?
N3 C16 C14 . . 123.12(16) ?
N3 C16 H16 . . 118.4 ?
C14 C16 H16 . . 118.4 ?
N3 C17 C18 . . 125.27(19) ?
N3 C17 H17 . . 117.4 ?
C18 C17 H17 . . 117.4 ?
C17 C18 C13 . . 118.21(17) ?
C17 C18 C19 . . 118.98(17) ?
C13 C18 C19 . . 122.73(17) ?
O2 C19 C20 . . 108.34(17) ?
O2 C19 C18 . . 109.32(16) ?
C20 C19 C18 . . 113.28(16) ?
O2 C19 H19 . . 108.6 ?
C20 C19 H19 . . 108.6 ?
C18 C19 H19 . . 108.6 ?
C19 C20 H20A . . 109.5 ?
C19 C20 H20B . . 109.5 ?
H20A C20 H20B . . 109.5 ?
C19 C20 H20C . . 109.5 ?
H20A C20 H20C . . 109.5 ?
H20B C20 H20C . . 109.5 ?

loop_
_geom_bond_atom_site_label_1
_geom_bond_atom_site_label_2
_geom_bond_site_symmetry_2
_geom_bond_distance
_geom_bond_publ_flag
O1 C15 . 1.237(2) ?
O2 C19 . 1.428(2) ?
O2 H2 . 0.97(4) ?
O1W H11 . 0.85(4) ?
O1W H12 . 0.83(4) ?
N1 C1 . 1.369(2) ?
N1 C11 . 1.378(2) ?
N1 H1 . 0.85(3) ?
N2 C15 . 1.379(3) ?
N2 C10 . 1.402(2) ?
N2 C9 . 1.490(2) ?
N3 C16 . 1.328(3) ?
N3 C17 . 1.356(3) ?
C1 C2 . 1.406(3) ?
C1 C6 . 1.418(2) ?
C2 C3 . 1.380(3) ?
C2 H2A . 0.9500 ?
C3 C4 . 1.412(3) ?
C3 H3 . 0.9500 ?
C4 C5 . 1.381(3) ?
C4 H4 . 0.9500 ?
C5 C6 . 1.403(3) ?
C5 H5 . 0.9500 ?
C6 C7 . 1.418(3) ?
C7 C11 . 1.375(3) ?
C7 C8 . 1.495(2) ?
C8 C9 . 1.518(3) ?
C8 H8A . 0.9900 ?
C8 H8B . 0.9900 ?
C9 H9A . 0.9900 ?
C9 H9B . 0.9900 ?
C10 C12 . 1.366(2) ?
C10 C11 . 1.443(3) ?
C12 C13 . 1.419(3) ?
C12 H12A . 0.9500 ?
C13 C14 . 1.412(2) ?
C13 C18 . 1.421(3) ?
C14 C16 . 1.396(3) ?
C14 C15 . 1.459(3) ?
C16 H16 . 0.9500 ?
C17 C18 . 1.373(3) ?
C17 H17 . 0.9500 ?
C18 C19 . 1.525(2) ?
C19 C20 . 1.511(3) ?
C19 H19 . 1.0000 ?
C20 H20A . 0.9800 ?
C20 H20B . 0.9800 ?
C20 H20C . 0.9800 ?

loop_
_geom_hbond_atom_site_label_D
_geom_hbond_atom_site_label_H
_geom_hbond_atom_site_label_A
_geom_hbond_site_symmetry_A
_geom_hbond_distance_DH
_geom_hbond_distance_HA
_geom_hbond_distance_DA
_geom_hbond_angle_DHA
_geom_hbond_publ_flag
O2 H2 N3 2_646 0.97(4) 1.77(4) 2.732(2) 171(3) yes
O1w H11 O1 1_655 0.85(4) 2.08(4) 2.928(2) 169(3) yes
O1w H12 O2 2_746 0.83(4) 1.95(4) 2.762(2) 167(3) yes
N1 H1 O1w . 0.85(3) 2.02(3) 2.861(2) 177(2) yes

loop_
_geom_torsion_atom_site_label_1
_geom_torsion_atom_site_label_2
_geom_torsion_atom_site_label_3
_geom_torsion_atom_site_label_4
_geom_torsion_site_symmetry_1
_geom_torsion_site_symmetry_2
_geom_torsion_site_symmetry_3
_geom_torsion_site_symmetry_4
_geom_torsion
_geom_torsion_publ_flag
C11 N1 C1 C2 . . . . -177.98(19) ?
C11 N1 C1 C6 . . . . 0.94(19) ?
N1 C1 C2 C3 . . . . -179.93(17) ?
C6 C1 C2 C3 . . . . 1.3(3) ?
C1 C2 C3 C4 . . . . -1.2(3) ?
C2 C3 C4 C5 . . . . 0.3(3) ?
C3 C4 C5 C6 . . . . 0.6(3) ?
C4 C5 C6 C1 . . . . -0.5(3) ?
C4 C5 C6 C7 . . . . -178.7(2) ?
N1 C1 C6 C5 . . . . -179.48(16) ?
C2 C1 C6 C5 . . . . -0.5(3) ?
N1 C1 C6 C7 . . . . -0.8(2) ?
C2 C1 C6 C7 . . . . 178.23(17) ?
C5 C6 C7 C11 . . . . 178.7(2) ?
C1 C6 C7 C11 . . . . 0.3(2) ?
C5 C6 C7 C8 . . . . -1.8(4) ?
C1 C6 C7 C8 . . . . 179.82(19) ?
C11 C7 C8 C9 . . . . -26.5(3) ?
C6 C7 C8 C9 . . . . 154.1(2) ?
C15 N2 C9 C8 . . . . 147.19(18) ?
C10 N2 C9 C8 . . . . -44.3(3) ?
C7 C8 C9 N2 . . . . 47.4(2) ?
C15 N2 C10 C12 . . . . -0.5(3) ?
C9 N2 C10 C12 . . . . -168.38(18) ?
C15 N2 C10 C11 . . . . -178.32(17) ?
C9 N2 C10 C11 . . . . 13.8(2) ?
C6 C7 C11 N1 . . . . 0.2(2) ?
C8 C7 C11 N1 . . . . -179.32(17) ?
C6 C7 C11 C10 . . . . 176.94(17) ?
C8 C7 C11 C10 . . . . -2.6(3) ?
C1 N1 C11 C7 . . . . -0.7(2) ?
C1 N1 C11 C10 . . . . -177.41(17) ?
C12 C10 C11 C7 . . . . -167.33(19) ?
N2 C10 C11 C7 . . . . 10.4(3) ?
C12 C10 C11 N1 . . . . 8.9(3) ?
N2 C10 C11 N1 . . . . -173.35(17) ?
N2 C10 C12 C13 . . . . 1.9(3) ?
C11 C10 C12 C13 . . . . 179.54(17) ?
C10 C12 C13 C14 . . . . -2.7(3) ?
C10 C12 C13 C18 . . . . 178.32(18) ?
C12 C13 C14 C16 . . . . 179.44(17) ?
C18 C13 C14 C16 . . . . -1.5(3) ?
C12 C13 C14 C15 . . . . 2.1(3) ?
C18 C13 C14 C15 . . . . -178.81(17) ?
C10 N2 C15 O1 . . . . -178.32(18) ?
C9 N2 C15 O1 . . . . -10.0(3) ?
C10 N2 C15 C14 . . . . -0.1(3) ?
C9 N2 C15 C14 . . . . 168.16(17) ?
C16 C14 C15 O1 . . . . 0.0(3) ?
C13 C14 C15 O1 . . . . 177.41(18) ?
C16 C14 C15 N2 . . . . -178.11(18) ?
C13 C14 C15 N2 . . . . -0.7(3) ?
C17 N3 C16 C14 . . . . 3.0(3) ?
C13 C14 C16 N3 . . . . -1.6(3) ?
C15 C14 C16 N3 . . . . 175.87(18) ?
C16 N3 C17 C18 . . . . -1.5(3) ?
N3 C17 C18 C13 . . . . -1.4(3) ?
N3 C17 C18 C19 . . . . 175.34(19) ?
C14 C13 C18 C17 . . . . 2.8(3) ?
C12 C13 C18 C17 . . . . -178.17(18) ?
C14 C13 C18 C19 . . . . -173.81(17) ?
C12 C13 C18 C19 . . . . 5.2(3) ?
C17 C18 C19 O2 . . . . -41.1(2) ?
C13 C18 C19 O2 . . . . 135.53(18) ?
C17 C18 C19 C20 . . . . 79.8(2) ?
C13 C18 C19 C20 . . . . -103.6(2) ?

loop_
_cod_related_entry_id
_cod_related_entry_database
_cod_related_entry_code
1 ChemSpider 30656811
